data_7152186
loop_
_publ_author_name
'Hao, Yan'
'Xu, Xiao-Ping'
'Chen, Tao'
'Zhao, Li-Li'
'Ji, Shun-Jun'

_publ_section_title
;
 Multicomponent approaches to 8-carboxylnaphthyl-functionalized
 pyrazolo[3,4-b]pyridine derivatives.
;
_journal_issue 4
_journal_name_full 'Organic &amp; biomolecular chemistry'
_journal_page_first 724
_journal_page_last 728
_journal_paper_doi 10.1039/c1ob06624b
_journal_volume 10
_journal_year 2012
_chemical_formula_moiety ' C34 H23 N5 O2 (C3 H7 N1 O1)'
_chemical_formula_sum 'C37 H30 N6 O3'
_chemical_formula_weight 606.67
_chemical_melting_point_gt 573
_chemical_name_common
;
8-(5-cyano-3-methyl-6-(1-methyl-1H-indol-3-yl)-1-phenyl-1H-pyrazolo
[3,4-b]pyridin-4-yl)-1-naphthoic acid
;
_space_group_IT_number 14
_symmetry_cell_setting monoclinic
_symmetry_Int_Tables_number 14
_symmetry_space_group_name_Hall '-P 2ybc'
_symmetry_space_group_name_H-M 'P 1 21/c 1'
_cell_angle_alpha 90.00
_cell_angle_beta 99.660(3)
_cell_angle_gamma 90.00
_cell_formula_units_Z 4
_cell_length_a 11.3442(11)
_cell_length_b 19.9830(18)
_cell_length_c 13.8952(13)
_cell_volume 3105.3(5)
_diffrn_ambient_temperature 223(2)
_diffrn_measured_fraction_theta_full 0.992
_diffrn_measured_fraction_theta_max 0.992
_diffrn_reflns_theta_full 27.47
_exptl_crystal_colour yellow
_exptl_crystal_density_diffrn 1.298
_exptl_crystal_description block
_exptl_crystal_preparation C3H7NO
_refine_diff_density_max 0.583
_refine_diff_density_min -0.210
_refine_diff_density_rms 0.039
_refine_ls_goodness_of_fit_ref 1.150
_refine_ls_R_factor_all 0.1144
_refine_ls_R_factor_gt 0.0789
_refine_ls_wR_factor_gt 0.1621
_refine_ls_wR_factor_ref 0.1810
_cod_data_source_file c1ob06624b.txt
_cod_data_source_block 1
_cod_depositor_comments
;
The following automatic conversions were performed:

'_chemical_melting_point' tag was changed to
'_chemical_melting_point_gt' since the value was specified 'more
than' ('>') a certain temperature. The value '>573' was changed to
'573' - it should be numeric and without a unit designator.

Automatic conversion script
Id: cif_fix_values 1715 2011-07-08 13:25:40Z adriana 
;
_cod_original_sg_symbol_H-M 'P 21/c'
_cod_original_formula_sum ' C37 H30 N6 O3 '
_cod_database_code 7152186

loop_
_symmetry_equiv_pos_as_xyz
'x, y, z'
'-x, y+1/2, -z+1/2'
'-x, -y, -z'
'x, -y-1/2, z-1/2'

loop_
_atom_site_label
_atom_site_type_symbol
_atom_site_fract_x
_atom_site_fract_y
_atom_site_fract_z
_atom_site_U_iso_or_equiv
_atom_site_adp_type
_atom_site_occupancy
_atom_site_symmetry_multiplicity
_atom_site_calc_flag
_atom_site_refinement_flags
O1 O 0.39704(17) 0.56124(11) 0.72532(12) 0.0580(5) Uani 1 1 d .
O2 O 0.43121(19) 0.48121(10) 0.83919(13) 0.0614(6) Uani 1 1 d .
H2 H 0.4527 0.4595 0.7942 0.092 Uiso 1 1 calc R
O3 O 0.4902(2) 0.60092(12) 0.27774(18) 0.0810(7) Uani 1 1 d .
N1 N 0.17294(18) 0.46009(9) 0.55265(13) 0.0391(5) Uani 1 1 d .
N2 N 0.1309(3) 0.69686(11) 0.60444(17) 0.0686(8) Uani 1 1 d .
N3 N 0.1896(2) 0.36777(10) 0.77312(15) 0.0477(5) Uani 1 1 d .
N4 N 0.1950(2) 0.37308(9) 0.67424(14) 0.0441(5) Uani 1 1 d .
N5 N 0.1183(2) 0.61254(11) 0.30255(14) 0.0499(6) Uani 1 1 d .
N6 N 0.4479(2) 0.63389(15) 0.42192(18) 0.0680(7) Uani 1 1 d .
C1 C 0.1527(2) 0.52577(11) 0.53941(15) 0.0358(5) Uani 1 1 d .
C2 C 0.1378(2) 0.56846(11) 0.61927(15) 0.0354(5) Uani 1 1 d .
C3 C 0.1409(2) 0.54376(11) 0.71353(15) 0.0341(5) Uani 1 1 d .
C4 C 0.1559(2) 0.47484(11) 0.72555(15) 0.0360(5) Uani 1 1 d .
C5 C 0.1742(2) 0.43777(11) 0.64364(16) 0.0377(5) Uani 1 1 d .
C6 C 0.1336(2) 0.63993(13) 0.60882(17) 0.0446(6) Uani 1 1 d .
C7 C 0.1654(2) 0.42814(12) 0.80364(17) 0.0431(6) Uani 1 1 d .
C8 C 0.1485(3) 0.43981(14) 0.90701(17) 0.0549(7) Uani 1 1 d .
H8A H 0.1424 0.3971 0.9390 0.082 Uiso 1 1 calc R
H8B H 0.0760 0.4654 0.9075 0.082 Uiso 1 1 calc R
H8C H 0.2164 0.4645 0.9414 0.082 Uiso 1 1 calc R
C9 C 0.2290(2) 0.31720(12) 0.62172(19) 0.0450(6) Uani 1 1 d .
C10 C 0.1849(3) 0.31010(13) 0.5236(2) 0.0532(7) Uani 1 1 d .
H10 H 0.1302 0.3414 0.4914 0.064 Uiso 1 1 calc R
C11 C 0.2222(3) 0.25621(15) 0.4726(2) 0.0632(8) Uani 1 1 d .
H11 H 0.1928 0.2514 0.4056 0.076 Uiso 1 1 calc R
C12 C 0.3010(3) 0.21031(15) 0.5194(3) 0.0658(9) Uani 1 1 d .
H12 H 0.3266 0.1743 0.4846 0.079 Uiso 1 1 calc R
C13 C 0.3427(3) 0.21713(13) 0.6175(3) 0.0619(8) Uani 1 1 d .
H13 H 0.3964 0.1852 0.6496 0.074 Uiso 1 1 calc R
C14 C 0.3071(3) 0.27025(13) 0.6702(2) 0.0531(7) Uani 1 1 d .
H14 H 0.3354 0.2743 0.7375 0.064 Uiso 1 1 calc R
C15 C 0.1502(2) 0.54989(12) 0.43992(16) 0.0381(5) Uani 1 1 d .
C16 C 0.1950(2) 0.51413(13) 0.36325(16) 0.0408(6) Uani 1 1 d .
C17 C 0.2550(2) 0.45370(14) 0.35780(18) 0.0480(6) Uani 1 1 d .
H17 H 0.2712 0.4255 0.4126 0.058 Uiso 1 1 calc R
C18 C 0.2904(3) 0.43562(17) 0.2710(2) 0.0614(8) Uani 1 1 d .
H18 H 0.3317 0.3952 0.2673 0.074 Uiso 1 1 calc R
C19 C 0.2656(3) 0.47658(19) 0.1889(2) 0.0661(9) Uani 1 1 d .
H19 H 0.2896 0.4628 0.1304 0.079 Uiso 1 1 calc R
C20 C 0.2075(3) 0.53617(17) 0.19128(18) 0.0593(8) Uani 1 1 d .
H20 H 0.1911 0.5636 0.1357 0.071 Uiso 1 1 calc R
C21 C 0.1735(2) 0.55475(14) 0.27930(17) 0.0481(6) Uani 1 1 d .
C22 C 0.1055(2) 0.60958(13) 0.39868(17) 0.0449(6) Uani 1 1 d .
H22 H 0.0712 0.6434 0.4320 0.054 Uiso 1 1 calc R
C23 C 0.0915(3) 0.67143(15) 0.2399(2) 0.0680(9) Uani 1 1 d .
H23A H 0.0488 0.7041 0.2724 0.102 Uiso 1 1 calc R
H23B H 0.0425 0.6582 0.1788 0.102 Uiso 1 1 calc R
H23C H 0.1656 0.6909 0.2269 0.102 Uiso 1 1 calc R
C24 C 0.1280(2) 0.59027(11) 0.79532(15) 0.0348(5) Uani 1 1 d .
C25 C 0.0167(2) 0.61655(12) 0.79520(18) 0.0448(6) Uani 1 1 d .
H25 H -0.0454 0.6053 0.7441 0.054 Uiso 1 1 calc R
C26 C -0.0075(3) 0.65960(13) 0.8687(2) 0.0508(7) Uani 1 1 d .
H26 H -0.0850 0.6767 0.8671 0.061 Uiso 1 1 calc R
C27 C 0.0818(3) 0.67642(12) 0.94239(18) 0.0469(6) Uani 1 1 d .
H27 H 0.0658 0.7058 0.9914 0.056 Uiso 1 1 calc R
C28 C 0.1985(2) 0.65059(11) 0.94690(16) 0.0389(5) Uani 1 1 d .
C29 C 0.2889(3) 0.66659(13) 1.02671(17) 0.0476(6) Uani 1 1 d .
H29 H 0.2722 0.6973 1.0739 0.057 Uiso 1 1 calc R
C30 C 0.3985(3) 0.63875(14) 1.03654(18) 0.0530(7) Uani 1 1 d .
H30 H 0.4562 0.6485 1.0916 0.064 Uiso 1 1 calc R
C31 C 0.4262(3) 0.59511(14) 0.96420(18) 0.0489(6) Uani 1 1 d .
H31 H 0.5025 0.5754 0.9720 0.059 Uiso 1 1 calc R
C32 C 0.3440(2) 0.58067(12) 0.88221(16) 0.0398(5) Uani 1 1 d .
C33 C 0.2251(2) 0.60667(11) 0.87183(15) 0.0350(5) Uani 1 1 d .
C34 C 0.3917(2) 0.54015(14) 0.80638(18) 0.0462(6) Uani 1 1 d .
C35 C 0.4554(4) 0.6215(3) 0.5258(3) 0.1198(18) Uani 1 1 d .
H35A H 0.4875 0.5771 0.5413 0.180 Uiso 1 1 calc R
H35B H 0.3763 0.6248 0.5432 0.180 Uiso 1 1 calc R
H35C H 0.5076 0.6545 0.5623 0.180 Uiso 1 1 calc R
C36 C 0.3895(3) 0.69484(19) 0.3836(3) 0.0856(11) Uani 1 1 d .
H36A H 0.3873 0.6966 0.3136 0.128 Uiso 1 1 calc R
H36B H 0.4335 0.7331 0.4140 0.128 Uiso 1 1 calc R
H36C H 0.3086 0.6958 0.3975 0.128 Uiso 1 1 calc R
C37 C 0.4919(3) 0.59074(18) 0.3646(2) 0.0681(9) Uani 1 1 d .
H37 H 0.5257 0.5507 0.3920 0.082 Uiso 1 1 calc R

loop_
_atom_site_aniso_label
_atom_site_aniso_U_11
_atom_site_aniso_U_22
_atom_site_aniso_U_33
_atom_site_aniso_U_23
_atom_site_aniso_U_13
_atom_site_aniso_U_12
O1 0.0509(12) 0.0868(14) 0.0388(10) 0.0038(10) 0.0148(8) 0.0058(10)
O2 0.0694(14) 0.0656(13) 0.0488(11) -0.0050(10) 0.0086(10) 0.0228(11)
O3 0.0887(18) 0.0819(16) 0.0741(16) -0.0179(13) 0.0184(13) 0.0087(13)
N1 0.0482(12) 0.0376(10) 0.0321(10) -0.0008(8) 0.0085(8) -0.0013(9)
N2 0.119(2) 0.0394(13) 0.0482(13) 0.0046(11) 0.0150(14) 0.0024(13)
N3 0.0644(15) 0.0398(11) 0.0403(11) 0.0070(9) 0.0131(10) 0.0050(10)
N4 0.0612(14) 0.0352(10) 0.0376(10) 0.0021(9) 0.0134(10) 0.0041(9)
N5 0.0630(15) 0.0538(13) 0.0327(10) 0.0118(10) 0.0074(10) -0.0077(11)
N6 0.0524(16) 0.096(2) 0.0573(14) -0.0124(15) 0.0140(12) -0.0097(14)
C1 0.0365(13) 0.0402(12) 0.0308(11) -0.0010(10) 0.0056(9) -0.0033(10)
C2 0.0395(13) 0.0350(11) 0.0308(11) 0.0020(10) 0.0034(9) 0.0002(10)
C3 0.0345(13) 0.0373(12) 0.0300(11) -0.0022(10) 0.0044(9) -0.0002(9)
C4 0.0438(14) 0.0345(12) 0.0302(11) 0.0000(9) 0.0077(9) -0.0014(10)
C5 0.0466(14) 0.0327(11) 0.0346(11) 0.0002(10) 0.0093(10) -0.0023(10)
C6 0.0613(17) 0.0401(14) 0.0331(12) 0.0019(11) 0.0103(11) 0.0009(12)
C7 0.0540(16) 0.0401(13) 0.0368(12) 0.0046(11) 0.0126(11) 0.0033(11)
C8 0.083(2) 0.0491(15) 0.0348(13) 0.0093(12) 0.0160(13) 0.0038(14)
C9 0.0496(16) 0.0332(12) 0.0552(15) -0.0036(12) 0.0177(12) -0.0054(11)
C10 0.0601(18) 0.0459(14) 0.0553(16) -0.0091(13) 0.0147(13) -0.0027(13)
C11 0.070(2) 0.0549(17) 0.0677(19) -0.0181(15) 0.0213(16) -0.0098(15)
C12 0.068(2) 0.0438(16) 0.093(2) -0.0154(17) 0.0340(18) -0.0077(15)
C13 0.0543(19) 0.0375(14) 0.099(2) 0.0046(16) 0.0266(17) 0.0018(12)
C14 0.0551(17) 0.0385(13) 0.0685(17) 0.0045(13) 0.0190(14) -0.0019(12)
C15 0.0409(14) 0.0422(13) 0.0318(11) 0.0003(10) 0.0073(10) -0.0076(10)
C16 0.0388(14) 0.0518(14) 0.0322(11) -0.0024(11) 0.0072(10) -0.0100(11)
C17 0.0454(15) 0.0626(16) 0.0367(12) -0.0048(12) 0.0086(11) -0.0025(12)
C18 0.0555(19) 0.082(2) 0.0490(15) -0.0147(15) 0.0160(13) 0.0022(15)
C19 0.068(2) 0.096(2) 0.0388(15) -0.0148(16) 0.0208(14) -0.0116(18)
C20 0.065(2) 0.084(2) 0.0307(12) 0.0012(14) 0.0129(12) -0.0189(17)
C21 0.0502(16) 0.0583(16) 0.0353(13) -0.0004(12) 0.0057(11) -0.0146(13)
C22 0.0530(16) 0.0470(14) 0.0349(12) 0.0031(11) 0.0081(11) -0.0070(12)
C23 0.090(2) 0.0656(19) 0.0463(15) 0.0215(14) 0.0059(15) -0.0114(17)
C24 0.0413(14) 0.0338(11) 0.0309(11) 0.0006(9) 0.0104(9) -0.0008(10)
C25 0.0433(15) 0.0465(14) 0.0440(13) -0.0051(11) 0.0056(11) 0.0012(11)
C26 0.0472(16) 0.0514(15) 0.0561(16) -0.0086(13) 0.0151(13) 0.0075(12)
C27 0.0584(18) 0.0425(13) 0.0440(14) -0.0075(11) 0.0204(12) 0.0027(12)
C28 0.0488(15) 0.0356(12) 0.0346(11) 0.0004(10) 0.0137(10) -0.0046(10)
C29 0.0625(18) 0.0453(14) 0.0361(12) -0.0046(11) 0.0114(12) -0.0073(13)
C30 0.0631(19) 0.0569(16) 0.0363(13) -0.0054(12) 0.0007(12) -0.0134(14)
C31 0.0447(16) 0.0591(16) 0.0420(13) 0.0003(12) 0.0045(11) -0.0018(12)
C32 0.0415(14) 0.0431(13) 0.0354(12) 0.0041(10) 0.0086(10) -0.0021(11)
C33 0.0435(14) 0.0335(11) 0.0294(11) 0.0018(9) 0.0098(9) -0.0036(10)
C34 0.0371(14) 0.0595(16) 0.0407(13) -0.0024(12) 0.0031(10) 0.0036(12)
C35 0.081(3) 0.222(6) 0.058(2) -0.005(3) 0.017(2) 0.004(3)
C36 0.076(3) 0.081(2) 0.106(3) -0.025(2) 0.031(2) -0.007(2)
C37 0.060(2) 0.082(2) 0.0623(19) -0.0070(18) 0.0129(16) -0.0045(17)

loop_
_geom_angle_atom_site_label_1
_geom_angle_atom_site_label_2
_geom_angle_atom_site_label_3
_geom_angle
C34 O2 H2 109.5
C5 N1 C1 115.51(19)
C7 N3 N4 107.06(18)
C5 N4 N3 110.21(18)
C5 N4 C9 129.0(2)
N3 N4 C9 120.53(19)
C22 N5 C21 108.6(2)
C22 N5 C23 124.7(2)
C21 N5 C23 126.2(2)
C37 N6 C36 121.5(3)
C37 N6 C35 121.4(4)
C36 N6 C35 117.2(3)
N1 C1 C2 121.13(19)
N1 C1 C15 115.41(19)
C2 C1 C15 123.4(2)
C3 C2 C1 121.9(2)
C3 C2 C6 116.3(2)
C1 C2 C6 121.36(19)
C4 C3 C2 116.46(19)
C4 C3 C24 123.29(19)
C2 C3 C24 120.25(19)
C3 C4 C5 117.14(19)
C3 C4 C7 137.1(2)
C5 C4 C7 105.7(2)
N1 C5 N4 125.6(2)
N1 C5 C4 127.7(2)
N4 C5 C4 106.74(19)
N2 C6 C2 177.3(3)
N3 C7 C4 110.3(2)
N3 C7 C8 121.1(2)
C4 C7 C8 128.6(2)
C7 C8 H8A 109.5
C7 C8 H8B 109.5
H8A C8 H8B 109.5
C7 C8 H8C 109.5
H8A C8 H8C 109.5
H8B C8 H8C 109.5
C10 C9 C14 120.5(2)
C10 C9 N4 120.3(2)
C14 C9 N4 119.3(2)
C9 C10 C11 119.5(3)
C9 C10 H10 120.3
C11 C10 H10 120.3
C12 C11 C10 120.5(3)
C12 C11 H11 119.8
C10 C11 H11 119.8
C11 C12 C13 119.6(3)
C11 C12 H12 120.2
C13 C12 H12 120.2
C12 C13 C14 121.1(3)
C12 C13 H13 119.4
C14 C13 H13 119.4
C9 C14 C13 118.8(3)
C9 C14 H14 120.6
C13 C14 H14 120.6
C22 C15 C16 105.7(2)
C22 C15 C1 128.7(2)
C16 C15 C1 125.6(2)
C17 C16 C21 118.2(2)
C17 C16 C15 134.8(2)
C21 C16 C15 107.0(2)
C18 C17 C16 119.3(3)
C18 C17 H17 120.3
C16 C17 H17 120.3
C17 C18 C19 120.9(3)
C17 C18 H18 119.6
C19 C18 H18 119.6
C20 C19 C18 121.6(3)
C20 C19 H19 119.2
C18 C19 H19 119.2
C19 C20 C21 117.4(3)
C19 C20 H20 121.3
C21 C20 H20 121.3
N5 C21 C20 129.3(3)
N5 C21 C16 108.1(2)
C20 C21 C16 122.6(3)
N5 C22 C15 110.5(2)
N5 C22 H22 124.7
C15 C22 H22 124.7
N5 C23 H23A 109.5
N5 C23 H23B 109.5
H23A C23 H23B 109.5
N5 C23 H23C 109.5
H23A C23 H23C 109.5
H23B C23 H23C 109.5
C25 C24 C33 120.5(2)
C25 C24 C3 116.5(2)
C33 C24 C3 123.1(2)
C24 C25 C26 122.0(2)
C24 C25 H25 119.0
C26 C25 H25 119.0
C27 C26 C25 119.4(3)
C27 C26 H26 120.3
C25 C26 H26 120.3
C26 C27 C28 121.3(2)
C26 C27 H27 119.4
C28 C27 H27 119.4
C27 C28 C29 120.2(2)
C27 C28 C33 120.1(2)
C29 C28 C33 119.7(2)
C30 C29 C28 121.4(2)
C30 C29 H29 119.3
C28 C29 H29 119.3
C29 C30 C31 119.8(2)
C29 C30 H30 120.1
C31 C30 H30 120.1
C32 C31 C30 121.3(3)
C32 C31 H31 119.3
C30 C31 H31 119.3
C31 C32 C33 120.3(2)
C31 C32 C34 114.9(2)
C33 C32 C34 124.8(2)
C32 C33 C28 117.3(2)
C32 C33 C24 125.8(2)
C28 C33 C24 116.8(2)
O1 C34 O2 124.5(2)
O1 C34 C32 123.0(2)
O2 C34 C32 112.5(2)
N6 C35 H35A 109.5
N6 C35 H35B 109.5
H35A C35 H35B 109.5
N6 C35 H35C 109.5
H35A C35 H35C 109.5
H35B C35 H35C 109.5
N6 C36 H36A 109.5
N6 C36 H36B 109.5
H36A C36 H36B 109.5
N6 C36 H36C 109.5
H36A C36 H36C 109.5
H36B C36 H36C 109.5
O3 C37 N6 122.7(3)
O3 C37 H37 118.7
N6 C37 H37 118.7

loop_
_geom_bond_atom_site_label_1
_geom_bond_atom_site_label_2
_geom_bond_distance
O1 C34 1.214(3)
O2 C34 1.314(3)
O2 H2 0.8300
O3 C37 1.221(4)
N1 C5 1.338(3)
N1 C1 1.340(3)
N2 C6 1.139(3)
N3 C7 1.323(3)
N3 N4 1.390(3)
N4 C5 1.369(3)
N4 C9 1.422(3)
N5 C22 1.369(3)
N5 C21 1.378(4)
N5 C23 1.465(3)
N6 C37 1.327(4)
N6 C36 1.444(4)
N6 C35 1.453(4)
C1 C2 1.432(3)
C1 C15 1.460(3)
C2 C3 1.395(3)
C2 C6 1.436(3)
C3 C4 1.394(3)
C3 C24 1.494(3)
C4 C5 1.403(3)
C4 C7 1.422(3)
C7 C8 1.499(3)
C8 H8A 0.9700
C8 H8B 0.9700
C8 H8C 0.9700
C9 C10 1.378(4)
C9 C14 1.385(4)
C10 C11 1.393(4)
C10 H10 0.9400
C11 C12 1.367(4)
C11 H11 0.9400
C12 C13 1.373(4)
C12 H12 0.9400
C13 C14 1.387(4)
C13 H13 0.9400
C14 H14 0.9400
C15 C22 1.382(3)
C15 C16 1.444(3)
C16 C17 1.394(4)
C16 C21 1.408(3)
C17 C18 1.381(4)
C17 H17 0.9400
C18 C19 1.395(4)
C18 H18 0.9400
C19 C20 1.364(5)
C19 H19 0.9400
C20 C21 1.393(4)
C20 H20 0.9400
C22 H22 0.9400
C23 H23A 0.9700
C23 H23B 0.9700
C23 H23C 0.9700
C24 C25 1.368(3)
C24 C33 1.434(3)
C25 C26 1.398(3)
C25 H25 0.9400
C26 C27 1.357(4)
C26 H26 0.9400
C27 C28 1.413(4)
C27 H27 0.9400
C28 C29 1.415(4)
C28 C33 1.433(3)
C29 C30 1.348(4)
C29 H29 0.9400
C30 C31 1.406(4)
C30 H30 0.9400
C31 C32 1.376(3)
C31 H31 0.9400
C32 C33 1.430(3)
C32 C34 1.500(3)
C35 H35A 0.9700
C35 H35B 0.9700
C35 H35C 0.9700
C36 H36A 0.9700
C36 H36B 0.9700
C36 H36C 0.9700
C37 H37 0.9400

loop_
_geom_hbond_atom_site_label_D
_geom_hbond_atom_site_label_H
_geom_hbond_atom_site_label_A
_geom_hbond_distance_DH
_geom_hbond_distance_HA
_geom_hbond_distance_DA
_geom_hbond_angle_DHA
_geom_hbond_site_symmetry_A
O2 H2 O3 0.83 1.76 2.572(3) 165.7 3_666

loop_
_geom_torsion_atom_site_label_1
_geom_torsion_atom_site_label_2
_geom_torsion_atom_site_label_3
_geom_torsion_atom_site_label_4
_geom_torsion
C7 N3 N4 C5 0.3(3)
C7 N3 N4 C9 175.1(2)
C5 N1 C1 C2 2.1(3)
C5 N1 C1 C15 -179.4(2)
N1 C1 C2 C3 -1.5(4)
C15 C1 C2 C3 -179.9(2)
N1 C1 C2 C6 170.7(2)
C15 C1 C2 C6 -7.7(4)
C1 C2 C3 C4 -1.8(3)
C6 C2 C3 C4 -174.4(2)
C1 C2 C3 C24 178.4(2)
C6 C2 C3 C24 5.8(3)
C2 C3 C4 C5 4.1(3)
C24 C3 C4 C5 -176.1(2)
C2 C3 C4 C7 179.3(3)
C24 C3 C4 C7 -0.9(5)
C1 N1 C5 N4 -178.9(2)
C1 N1 C5 C4 0.6(4)
N3 N4 C5 N1 180.0(2)
C9 N4 C5 N1 5.8(4)
N3 N4 C5 C4 0.4(3)
C9 N4 C5 C4 -173.8(2)
C3 C4 C5 N1 -3.8(4)
C7 C4 C5 N1 179.6(2)
C3 C4 C5 N4 175.7(2)
C7 C4 C5 N4 -0.9(3)
C3 C2 C6 N2 6(7)
C1 C2 C6 N2 -166(7)
N4 N3 C7 C4 -0.8(3)
N4 N3 C7 C8 177.6(2)
C3 C4 C7 N3 -174.5(3)
C5 C4 C7 N3 1.1(3)
C3 C4 C7 C8 7.2(5)
C5 C4 C7 C8 -177.2(3)
C5 N4 C9 C10 -36.1(4)
N3 N4 C9 C10 150.2(2)
C5 N4 C9 C14 143.6(3)
N3 N4 C9 C14 -30.1(4)
C14 C9 C10 C11 -1.8(4)
N4 C9 C10 C11 178.0(2)
C9 C10 C11 C12 0.5(4)
C10 C11 C12 C13 0.7(5)
C11 C12 C13 C14 -0.6(5)
C10 C9 C14 C13 1.9(4)
N4 C9 C14 C13 -177.9(2)
C12 C13 C14 C9 -0.6(4)
N1 C1 C15 C22 163.7(2)
C2 C1 C15 C22 -17.8(4)
N1 C1 C15 C16 -15.9(3)
C2 C1 C15 C16 162.6(2)
C22 C15 C16 C17 176.4(3)
C1 C15 C16 C17 -4.0(4)
C22 C15 C16 C21 -0.5(3)
C1 C15 C16 C21 179.2(2)
C21 C16 C17 C18 -0.4(4)
C15 C16 C17 C18 -177.0(3)
C16 C17 C18 C19 -0.8(4)
C17 C18 C19 C20 1.0(5)
C18 C19 C20 C21 0.0(5)
C22 N5 C21 C20 -178.2(3)
C23 N5 C21 C20 -5.7(5)
C22 N5 C21 C16 0.5(3)
C23 N5 C21 C16 173.1(3)
C19 C20 C21 N5 177.4(3)
C19 C20 C21 C16 -1.1(4)
C17 C16 C21 N5 -177.5(2)
C15 C16 C21 N5 0.0(3)
C17 C16 C21 C20 1.4(4)
C15 C16 C21 C20 178.8(2)
C21 N5 C22 C15 -0.8(3)
C23 N5 C22 C15 -173.5(3)
C16 C15 C22 N5 0.8(3)
C1 C15 C22 N5 -178.8(2)
C4 C3 C24 C25 -107.8(3)
C2 C3 C24 C25 72.0(3)
C4 C3 C24 C33 71.2(3)
C2 C3 C24 C33 -109.0(3)
C33 C24 C25 C26 -0.4(4)
C3 C24 C25 C26 178.7(2)
C24 C25 C26 C27 0.4(4)
C25 C26 C27 C28 -0.8(4)
C26 C27 C28 C29 -177.3(2)
C26 C27 C28 C33 1.2(4)
C27 C28 C29 C30 175.0(2)
C33 C28 C29 C30 -3.4(4)
C28 C29 C30 C31 2.9(4)
C29 C30 C31 C32 0.9(4)
C30 C31 C32 C33 -4.0(4)
C30 C31 C32 C34 172.9(2)
C31 C32 C33 C28 3.3(3)
C34 C32 C33 C28 -173.2(2)
C31 C32 C33 C24 -173.5(2)
C34 C32 C33 C24 10.0(4)
C27 C28 C33 C32 -178.2(2)
C29 C28 C33 C32 0.3(3)
C27 C28 C33 C24 -1.1(3)
C29 C28 C33 C24 177.4(2)
C25 C24 C33 C32 177.5(2)
C3 C24 C33 C32 -1.5(3)
C25 C24 C33 C28 0.7(3)
C3 C24 C33 C28 -178.31(19)
C31 C32 C34 O1 -116.0(3)
C33 C32 C34 O1 60.7(4)
C31 C32 C34 O2 61.2(3)
C33 C32 C34 O2 -122.1(3)
C36 N6 C37 O3 3.0(5)
C35 N6 C37 O3 -177.5(3)
